data_1536766
loop_
_publ_author_name
'Yakubovich, O.V.'
'Mel'nikov, O.K.'

_publ_section_title
;
 Hydrothermal synthesis and crystal structure of Cu2.5Mn(PO4)2(OH).
;
_journal_name_full Kristallografiya
_journal_page_first 58
_journal_page_last 62
_journal_volume 38
_journal_year 1993
_chemical_formula_sum 'Cu2.5 H Mn O9 P2'
_chemical_name_systematic 'Cu2.5 Mn (P O4)2 (O H)'
_space_group_IT_number 2
_symmetry_space_group_name_Hall '-P 1'
_symmetry_space_group_name_H-M 'P -1'
_cell_angle_alpha 101.33
_cell_angle_beta 95.8
_cell_angle_gamma 108.62
_cell_formula_units_Z 2
_cell_length_a 8.88311
_cell_length_b 7.556
_cell_length_c 5.334
_cell_volume 327.462
_citation_journal_id_ASTM KRISAJ
_cod_data_source_file Yakubovich_KRISAJ_1993_1339.cif
_cod_data_source_block H1Cu2.5Mn1O9P2
_cod_original_cell_volume 327.4616
_cod_original_formula_sum 'H1 Cu2.5 Mn1 O9 P2'
_cod_database_code 1536766

loop_
_symmetry_equiv_pos_as_xyz
x,y,z
-x,-y,-z

loop_
_atom_site_label
_atom_site_type_symbol
_atom_site_fract_x
_atom_site_fract_y
_atom_site_fract_z
_atom_site_occupancy
_atom_site_U_iso_or_equiv
O7 O-2 0.3582 0.8706 -0.0071 1 0.0
Mn1 Mn+2 0.01833 0.7101 0.4513 1 0.0
O9 O-2 0.6388 0.6893 0.0991 1 0.0
Cu3 Cu+2 0.38447 0.47029 0.2464 1 0.0
Cu2 Cu+2 0.50337 0.10436 0.2725 1 0.0
O4 O-2 0.0788 0.8081 0.1152 1 0.0
H1 H+1 0.649 0.443 0.34 1 0.0
O6 O-2 0.1982 0.2478 0.4601 1 0.0
O5 O-2 0.8758 0.404 0.2779 1 0.0
O1 O-2 0.5557 0.3791 0.3877 1 0.0
O8 O-2 0.8764 0.0021 0.2789 1 0.0
P1 P+5 0.8021 0.296 -0.0021 1 0.0
O2 O-2 0.2232 0.5878 0.1807 1 0.0
O3 O-2 0.6271 0.9484 0.4656 1 0.0
P2 P+5 0.7348 0.8432 0.3422 1 0.0
Cu1 Cu+2 0 0 0 1 0.0
